data_1515925
loop_
_publ_author_name
'Fiore, Gina L.'
'Jing, Feng'
'Young, Jr., Victor G.'
'Cramer, Christopher J.'
'Hillmyer, Marc A.'

_publ_section_title
;
 High Tg aliphatic polyesters by the polymerization of spirolactide
 derivatives
;
_journal_issue 6
_journal_name_full 'Polymer Chemistry'
_journal_page_first 870
_journal_paper_doi 10.1039/c0py00029a
_journal_volume 1
_journal_year 2010
_chemical_absolute_configuration ad
_chemical_formula_moiety 'C6 H7 Br O4'
_chemical_formula_sum 'C6 H7 Br O4'
_chemical_formula_weight 223.03
_chemical_name_common 08185b
_chemical_name_systematic
;
?
;
_space_group_IT_number 4
_symmetry_cell_setting monoclinic
_symmetry_space_group_name_Hall 'P 2yb'
_symmetry_space_group_name_H-M 'P 1 21 1'
_atom_sites_solution_hydrogens geom
_atom_sites_solution_primary direct
_atom_sites_solution_secondary difmap
_audit_creation_method SHELXL-97
_cell_angle_alpha 90.00
_cell_angle_beta 101.900(4)
_cell_angle_gamma 90.00
_cell_formula_units_Z 2
_cell_length_a 8.349(3)
_cell_length_b 5.2884(17)
_cell_length_c 9.007(3)
_cell_measurement_reflns_used 2441
_cell_measurement_temperature 173(2)
_cell_measurement_theta_max 27.37
_cell_measurement_theta_min 2.31
_cell_volume 389.1(2)
_computing_cell_refinement 'Bruker SMART'
_computing_data_collection 'Bruker SMART'
_computing_data_reduction 'Bruker SAINT'
_computing_molecular_graphics 'Bruker SHELXTL'
_computing_publication_material 'Bruker SHELXTL'
_computing_structure_refinement 'Bruker SHELXTL'
_computing_structure_solution SIR-92
_diffrn_ambient_temperature 173(2)
_diffrn_measured_fraction_theta_full 0.990
_diffrn_measured_fraction_theta_max 0.990
_diffrn_measurement_device_type 'CCD area detector'
_diffrn_measurement_method 'phi and omega scans'
_diffrn_radiation_monochromator graphite
_diffrn_radiation_source 'sealed tube'
_diffrn_radiation_type MoK\a
_diffrn_radiation_wavelength 0.71073
_diffrn_reflns_av_R_equivalents 0.0473
_diffrn_reflns_av_sigmaI/netI 0.0342
_diffrn_reflns_limit_h_max 10
_diffrn_reflns_limit_h_min -10
_diffrn_reflns_limit_k_max 6
_diffrn_reflns_limit_k_min -6
_diffrn_reflns_limit_l_max 11
_diffrn_reflns_limit_l_min -11
_diffrn_reflns_number 3488
_diffrn_reflns_theta_full 27.53
_diffrn_reflns_theta_max 27.53
_diffrn_reflns_theta_min 2.31
_exptl_absorpt_coefficient_mu 5.244
_exptl_absorpt_correction_T_max 0.7795
_exptl_absorpt_correction_T_min 0.2282
_exptl_absorpt_correction_type multi-scan
_exptl_absorpt_process_details 'TWINABS (Sheldrick, 2008/2)'
_exptl_crystal_colour Colorless
_exptl_crystal_density_diffrn 1.903
_exptl_crystal_density_method 'not measured'
_exptl_crystal_description Plate
_exptl_crystal_F_000 220
_exptl_crystal_size_max 0.40
_exptl_crystal_size_mid 0.12
_exptl_crystal_size_min 0.05
_refine_diff_density_max 0.815
_refine_diff_density_min -0.521
_refine_diff_density_rms 0.102
_refine_ls_abs_structure_details 'Flack H D (1983), Acta Cryst. A39, 876-881'
_refine_ls_abs_structure_Flack 0.040(18)
_refine_ls_extinction_method none
_refine_ls_goodness_of_fit_ref 1.052
_refine_ls_hydrogen_treatment constr
_refine_ls_matrix_type full
_refine_ls_number_parameters 103
_refine_ls_number_reflns 1712
_refine_ls_number_restraints 1
_refine_ls_restrained_S_all 1.052
_refine_ls_R_factor_all 0.0369
_refine_ls_R_factor_gt 0.0316
_refine_ls_shift/su_max 0.000
_refine_ls_shift/su_mean 0.000
_refine_ls_structure_factor_coef Fsqd
_refine_ls_weighting_details 'calc w=1/[\s^2^(Fo^2^)+(0.0410P)^2^+0.3727P] where P=(Fo^2^+2Fc^2^)/3'
_refine_ls_weighting_scheme calc
_refine_ls_wR_factor_gt 0.0772
_refine_ls_wR_factor_ref 0.0814
_reflns_number_gt 1586
_reflns_number_total 1712
_reflns_threshold_expression >2sigma(I)
_cod_data_source_file c0py00029a.txt
_cod_data_source_block 08185b
_cod_depositor_comments
;
The following automatic conversions were performed:

'_symmetry_cell_setting' value 'Monoclinic' changed to 'monoclinic'
according to
/usr/data/users/saulius/automatic-downloads/retrospective/RSC/lib/dictionaries/cif_core.dic
dictionary named 'cif_core.dic' version 2.4.2 from 2011-04-26.

Automatic conversion script
Id: cif_fix_values 2281 2013-09-26 08:29:07Z andrius 
;
_cod_original_sg_symbol_H-M P2(1)
_cod_database_code 1515925

loop_
_symmetry_equiv_pos_as_xyz
'x, y, z'
'-x, y+1/2, -z'

loop_
_atom_site_label
_atom_site_type_symbol
_atom_site_fract_x
_atom_site_fract_y
_atom_site_fract_z
_atom_site_U_iso_or_equiv
_atom_site_adp_type
_atom_site_occupancy
_atom_site_symmetry_multiplicity
_atom_site_calc_flag
_atom_site_refinement_flags
Br1 Br 0.88320(4) 0.39069(13) 0.37458(4) 0.03002(13) Uani 1 1 d .
O1 O 0.6629(4) -0.0020(6) 0.2725(3) 0.0256(6) Uani 1 1 d .
O2 O 0.5100(3) 0.4213(7) 0.1275(3) 0.0233(7) Uani 1 1 d .
O3 O 0.6990(4) 0.4337(7) -0.0109(3) 0.0282(8) Uani 1 1 d .
O4 O 0.4516(4) -0.0638(6) 0.3785(3) 0.0323(8) Uani 1 1 d .
C1 C 0.6553(5) 0.3552(10) 0.0993(4) 0.0207(9) Uani 1 1 d .
C2 C 0.7586(5) 0.1725(8) 0.2099(5) 0.0223(8) Uani 1 1 d .
C3 C 0.5236(5) 0.0818(8) 0.3124(4) 0.0225(8) Uani 1 1 d .
C4 C 0.4753(5) 0.3523(10) 0.2750(4) 0.0228(10) Uani 1 1 d .
H4A H 0.5396 0.4650 0.3547 0.027 Uiso 1 1 calc R
C5 C 0.8792(6) 0.0229(9) 0.1407(6) 0.0316(10) Uani 1 1 d .
H5A H 0.8195 -0.0918 0.0632 0.047 Uiso 1 1 calc R
H5B H 0.9505 -0.0756 0.2200 0.047 Uiso 1 1 calc R
H5C H 0.9458 0.1392 0.0941 0.047 Uiso 1 1 calc R
C6 C 0.2948(4) 0.3937(16) 0.2680(4) 0.0311(8) Uani 1 1 d .
H6A H 0.2645 0.5651 0.2311 0.047 Uiso 1 1 calc R
H6B H 0.2715 0.3729 0.3696 0.047 Uiso 1 1 calc R
H6C H 0.2313 0.2701 0.1988 0.047 Uiso 1 1 calc R

loop_
_atom_site_aniso_label
_atom_site_aniso_U_11
_atom_site_aniso_U_22
_atom_site_aniso_U_33
_atom_site_aniso_U_23
_atom_site_aniso_U_13
_atom_site_aniso_U_12
Br1 0.0281(2) 0.0339(2) 0.02435(18) -0.0026(2) -0.00311(13) -0.0028(3)
O1 0.0314(17) 0.0216(14) 0.0239(14) 0.0052(12) 0.0061(13) -0.0006(12)
O2 0.0242(12) 0.0262(19) 0.0186(11) 0.0032(14) 0.0027(9) 0.0032(14)
O3 0.0350(15) 0.029(2) 0.0218(13) 0.0050(12) 0.0097(11) -0.0019(13)
O4 0.0465(17) 0.030(2) 0.0217(13) 0.0010(13) 0.0112(12) -0.0097(14)
C1 0.0263(17) 0.014(3) 0.0197(16) -0.0023(16) -0.0002(13) -0.0035(16)
C2 0.023(2) 0.025(2) 0.0180(17) -0.0004(16) 0.0012(15) -0.0064(17)
C3 0.031(2) 0.023(2) 0.0122(16) -0.0022(14) 0.0028(16) -0.0062(16)
C4 0.0298(19) 0.024(3) 0.0162(15) -0.0025(17) 0.0071(13) -0.0057(18)
C5 0.032(2) 0.031(2) 0.032(2) 0.0003(19) 0.0072(19) 0.0025(19)
C6 0.0291(19) 0.036(2) 0.0294(17) -0.004(3) 0.0080(15) -0.003(3)

loop_
_atom_type_symbol
_atom_type_description
_atom_type_scat_dispersion_real
_atom_type_scat_dispersion_imag
_atom_type_scat_source
C C 0.0033 0.0016 'International Tables Vol C Tables 4.2.6.8 and 6.1.1.4'
H H 0.0000 0.0000 'International Tables Vol C Tables 4.2.6.8 and 6.1.1.4'
O O 0.0106 0.0060 'International Tables Vol C Tables 4.2.6.8 and 6.1.1.4'
Br Br -0.2901 2.4595 'International Tables Vol C Tables 4.2.6.8 and 6.1.1.4'

loop_
_geom_angle_atom_site_label_1
_geom_angle_atom_site_label_2
_geom_angle_atom_site_label_3
_geom_angle
C3 O1 C2 118.5(3)
C1 O2 C4 117.7(3)
O3 C1 O2 120.6(4)
O3 C1 C2 122.2(4)
O2 C1 C2 117.1(3)
O1 C2 C5 107.6(4)
O1 C2 C1 112.7(3)
C5 C2 C1 113.5(4)
O1 C2 Br1 109.4(3)
C5 C2 Br1 108.6(3)
C1 C2 Br1 104.9(3)
O4 C3 O1 117.5(4)
O4 C3 C4 125.4(4)
O1 C3 C4 117.0(3)
O2 C4 C3 110.3(3)
O2 C4 C6 108.0(3)
C3 C4 C6 111.5(5)
O2 C4 H4A 109.0
C3 C4 H4A 109.0
C6 C4 H4A 109.0
C2 C5 H5A 109.5
C2 C5 H5B 109.5
H5A C5 H5B 109.5
C2 C5 H5C 109.5
H5A C5 H5C 109.5
H5B C5 H5C 109.5
C4 C6 H6A 109.5
C4 C6 H6B 109.5
H6A C6 H6B 109.5
C4 C6 H6C 109.5
H6A C6 H6C 109.5
H6B C6 H6C 109.5

loop_
_geom_bond_atom_site_label_1
_geom_bond_atom_site_label_2
_geom_bond_distance
Br1 C2 1.994(4)
O1 C3 1.360(5)
O1 C2 1.412(5)
O2 C1 1.335(5)
O2 C4 1.463(4)
O3 C1 1.200(5)
O4 C3 1.207(5)
C1 C2 1.522(6)
C2 C5 1.512(6)
C3 C4 1.506(7)
C4 C6 1.512(5)
C4 H4A 1.0000
C5 H5A 0.9800
C5 H5B 0.9800
C5 H5C 0.9800
C6 H6A 0.9800
C6 H6B 0.9800
C6 H6C 0.9800

loop_
_geom_torsion_atom_site_label_1
_geom_torsion_atom_site_label_2
_geom_torsion_atom_site_label_3
_geom_torsion_atom_site_label_4
_geom_torsion
C4 O2 C1 O3 -170.5(5)
C4 O2 C1 C2 11.2(5)
C3 O1 C2 C5 -166.1(4)
C3 O1 C2 C1 -40.3(5)
C3 O1 C2 Br1 76.0(4)
O3 C1 C2 O1 -145.6(4)
O2 C1 C2 O1 32.6(5)
O3 C1 C2 C5 -23.1(6)
O2 C1 C2 C5 155.2(4)
O3 C1 C2 Br1 95.4(4)
O2 C1 C2 Br1 -86.3(4)
C2 O1 C3 O4 -173.3(4)
C2 O1 C3 C4 4.7(5)
C1 O2 C4 C3 -45.8(5)
C1 O2 C4 C6 -167.8(5)
O4 C3 C4 O2 -144.0(4)
O1 C3 C4 O2 38.3(5)
O4 C3 C4 C6 -24.1(5)
O1 C3 C4 C6 158.2(3)
